data_7132012
loop_
_publ_author_name
'Zhu, Lizhao'
'Kinjo, Rei'

_publ_section_title
;
 Insertion of carbon monoxide into an unsymmetrical diborene to form an
 oxaborirane.
;
_journal_name_full 'Chemical communications (Cambridge, England)'
_journal_paper_doi 10.1039/d3cc02844e
_journal_year 2023
_chemical_formula_sum 'C58 H93 B4 Br N3 O P Si2'
_chemical_formula_weight 1058.65
_space_group_crystal_system monoclinic
_space_group_IT_number 14
_space_group_name_Hall '-P 2ybc'
_space_group_name_H-M_alt 'P 1 21/c 1'
_atom_sites_solution_hydrogens geom
_atom_sites_solution_primary dual
_audit_update_record
;
2023-07-18 deposited with the CCDC.	2023-07-21 downloaded from the CCDC.
;
_cell_angle_alpha 90
_cell_angle_beta 112.9260(9)
_cell_angle_gamma 90
_cell_formula_units_Z 4
_cell_length_a 16.8582(4)
_cell_length_b 22.2789(4)
_cell_length_c 17.7802(5)
_cell_measurement_reflns_used 9472
_cell_measurement_temperature 100.(2)
_cell_measurement_theta_max 30.6693
_cell_measurement_theta_min 2.3107
_cell_volume 6150.4(3)
_computing_cell_refinement 'SAINT V8.40B (Bruker AXS LLC, 2019)'
_computing_data_collection 'APEX4 (Ver 2021.4-0, Bruker AXS Inc., 2021)'
_computing_data_reduction 'SAINT V8.40B (Bruker AXS LLC, 2019)'
_computing_molecular_graphics Mercury
_computing_publication_material 'APEX4 (Ver 2021.4-0, Bruker AXS Inc., 2021)'
_computing_structure_refinement 'SHELXL-2018/3 (Sheldrick, 2018)'
_computing_structure_solution 'SHELXT 2018/2 (Sheldrick, 2018)'
_diffrn_ambient_temperature 100.(2)
_diffrn_detector_area_resol_mean 7.3910
_diffrn_measured_fraction_theta_full 0.998
_diffrn_measured_fraction_theta_max 0.998
_diffrn_measurement_device 'four-circle diffractometer'
_diffrn_measurement_device_type 'Bruker D8 Quest'
_diffrn_measurement_method 'phi and omega scans'
_diffrn_radiation_monochromator 'Multilayer Mirror'
_diffrn_radiation_probe x-ray
_diffrn_radiation_type MoK\a
_diffrn_radiation_wavelength 0.71073
_diffrn_reflns_av_R_equivalents 0.0677
_diffrn_reflns_av_unetI/netI 0.0643
_diffrn_reflns_limit_h_max 24
_diffrn_reflns_limit_h_min -24
_diffrn_reflns_limit_k_max 32
_diffrn_reflns_limit_k_min -26
_diffrn_reflns_limit_l_max 19
_diffrn_reflns_limit_l_min -25
_diffrn_reflns_number 94629
_diffrn_reflns_theta_full 25.24
_diffrn_reflns_theta_max 31.01
_diffrn_reflns_theta_min 2.25
_diffrn_source 'Incoatec microfocus source'
_diffrn_source_current 1.4
_diffrn_source_type 'Incoatec I\mS 3.0'
_diffrn_source_voltage 50
_exptl_absorpt_coefficient_mu 0.772
_exptl_absorpt_correction_T_max 0.90
_exptl_absorpt_correction_T_min 0.62
_exptl_absorpt_correction_type multi-scan
_exptl_absorpt_process_details
;
Krause, L., Herbst-Irmer, R., Sheldrick, G. M., Stalke, D. (2015).
"Comparison of silver and molybdenum microfocus X-ray sources for
single-crystal structure determination"
J. Appl. Cryst. 48, 3-10.
doi:10.1107/S1600576714022985
;
_exptl_crystal_colour yellow
_exptl_crystal_density_diffrn 1.143
_exptl_crystal_density_method 'not measured'
_exptl_crystal_description block
_exptl_crystal_F_000 2272
_exptl_crystal_size_max 0.260
_exptl_crystal_size_mid 0.220
_exptl_crystal_size_min 0.140
_refine_diff_density_max 0.548
_refine_diff_density_min -0.773
_refine_ls_extinction_method none
_refine_ls_goodness_of_fit_ref 1.024
_refine_ls_hydrogen_treatment constr
_refine_ls_matrix_type full
_refine_ls_number_parameters 652
_refine_ls_number_reflns 19613
_refine_ls_number_restraints 0
_refine_ls_restrained_S_all 1.024
_refine_ls_R_factor_all 0.0763
_refine_ls_R_factor_gt 0.0464
_refine_ls_shift/su_max 0.002
_refine_ls_shift/su_mean 0.000
_refine_ls_structure_factor_coef Fsqd
_refine_ls_weighting_details 'w=1/[\s^2^(Fo^2^)+(0.0436P)^2^+3.1290P] where P=(Fo^2^+2Fc^2^)/3'
_refine_ls_weighting_scheme calc
_refine_ls_wR_factor_gt 0.1033
_refine_ls_wR_factor_ref 0.1179
_reflns_Friedel_coverage 0.000
_reflns_number_gt 14197
_reflns_number_total 19613
_reflns_threshold_expression 'I > 2\s(I)'
_cod_data_source_file d3cc02844e2.cif
_cod_data_source_block rei1988m_re
_cod_depositor_comments
;
The following automatic conversions were performed:

data item '_diffrn_radiation_probe' value 'X-ray' was changed to
'x-ray' in accordance with the
/home/data/users/saulius/crontab/automatic-downloads/rss-feeds/RSC/lib/dictionaries/cif_core.dic
dictionary named 'cif_core.dic' version 2.4.2 last updated on
2011-04-26.

data item '_exptl_absorpt_correction_type' value 'Multi-Scan' was
changed to 'multi-scan' in accordance with the
/home/data/users/saulius/crontab/automatic-downloads/rss-feeds/RSC/lib/dictionaries/cif_core.dic
dictionary named 'cif_core.dic' version 2.4.2 last updated on
2011-04-26.

Automatic conversion script
Id: cif_fix_values 8170 2020-07-09 18:12:32Z antanas 
;
_cod_database_code 7132012

loop_
_space_group_symop_operation_xyz
'x, y, z'
'-x, y+1/2, -z+1/2'
'-x, -y, -z'
'x, -y-1/2, z-1/2'

loop_
_atom_site_type_symbol
_atom_site_label
_atom_site_fract_x
_atom_site_fract_y
_atom_site_fract_z
_atom_site_U_iso_or_equiv
_atom_site_adp_type
_atom_site_calc_flag
_atom_site_refinement_flags_adp
_atom_site_refinement_flags_occupancy
_atom_site_refinement_flags_posn
_atom_site_occupancy
_atom_site_disorder_assembly
_atom_site_disorder_group
Br Br1 -0.00708(2) 0.26112(2) 0.58624(2) 0.02397(5) Uani d . . . 1 . .
P P1 0.15752(3) 0.39637(2) 0.08077(3) 0.02035(10) Uani d . . . 1 . .
Si Si2 0.22251(3) 0.66878(2) 0.12952(3) 0.01994(10) Uani d . . . 1 . .
Si Si1 0.40916(3) 0.63883(2) 0.26583(3) 0.02355(11) Uani d . . . 1 . .
O O1 0.25060(9) 0.70309(5) 0.31752(8) 0.0237(3) Uani d . . . 1 . .
N N2 0.15236(9) 0.42208(6) 0.40911(9) 0.0167(3) Uani d . . . 1 . .
N N3 0.22629(9) 0.59150(6) 0.32201(9) 0.0160(3) Uani d . . . 1 . .
N N1 0.26393(9) 0.37235(6) 0.24863(9) 0.0179(3) Uani d . . . 1 . .
C C24 0.11470(10) 0.38670(7) 0.44894(10) 0.0152(3) Uani d . . . 1 . .
C C27 0.04282(11) 0.31102(7) 0.52971(11) 0.0184(3) Uani d . . . 1 . .
C C25 0.04032(10) 0.35237(7) 0.40434(11) 0.0161(3) Uani d . . . 1 . .
C C26 0.00570(11) 0.31473(7) 0.44591(11) 0.0180(3) Uani d . . . 1 . .
H H26 -0.043881 0.291407 0.416339 0.022000 Uiso calc U . R 1 . .
C C2 0.23903(10) 0.53917(7) 0.28369(10) 0.0153(3) Uani d . . . 1 . .
C C3 0.26922(11) 0.55956(7) 0.21712(11) 0.0185(3) Uani d . . . 1 . .
H H3A 0.223961 0.551183 0.162612 0.022000 Uiso calc U . R 1 . .
H H3B 0.321821 0.537286 0.222017 0.022000 Uiso calc U . R 1 . .
C C28 0.11427(11) 0.34508(7) 0.57468(11) 0.0184(3) Uani d . . . 1 . .
H H28 0.138880 0.341944 0.632526 0.022000 Uiso calc U . R 1 . .
C C46 0.35144(11) 0.41524(7) 0.15968(11) 0.0183(3) Uani d . . . 1 . .
C C16 0.06017(12) 0.57313(8) 0.40927(11) 0.0216(4) Uani d . . . 1 . .
H H16 -0.000409 0.568157 0.391030 0.026000 Uiso calc U . R 1 . .
C C4 0.28861(11) 0.62847(7) 0.22671(11) 0.0171(3) Uani d . . . 1 . .
C C1 0.24907(10) 0.42964(7) 0.25210(10) 0.0160(3) Uani d . . . 1 . .
C C17 0.09759(11) 0.57876(7) 0.35203(11) 0.0177(3) Uani d . . . 1 . .
C C29 0.15010(11) 0.38393(7) 0.53514(11) 0.0173(3) Uani d . . . 1 . .
C C18 0.04036(11) 0.57796(8) 0.26169(11) 0.0187(3) Uani d . . . 1 . .
H H18 0.078396 0.578605 0.230354 0.022000 Uiso calc U . R 1 . .
C C33 -0.00587(11) 0.35895(8) 0.31289(11) 0.0188(3) Uani d . . . 1 . .
H H33 0.031224 0.383563 0.292487 0.023000 Uiso calc U . R 1 . .
C C36 0.28914(11) 0.32070(7) 0.30428(11) 0.0186(3) Uani d . . . 1 . .
C C12 0.18730(11) 0.58555(7) 0.38096(10) 0.0160(3) Uani d . . . 1 . .
C C10 0.10570(12) 0.65513(9) 0.10730(12) 0.0259(4) Uani d . . . 1 . .
H H10A 0.091269 0.672520 0.151007 0.039000 Uiso calc U . R 1 . .
H H10B 0.094569 0.611838 0.104148 0.039000 Uiso calc U . R 1 . .
H H10C 0.070240 0.673905 0.055144 0.039000 Uiso calc U . R 1 . .
C C39 0.20892(11) 0.29196(8) 0.30973(11) 0.0207(3) Uani d . . . 1 . .
H H39A 0.168849 0.279028 0.254768 0.025000 Uiso calc U . R 1 . .
H H39B 0.178838 0.321630 0.330684 0.025000 Uiso calc U . R 1 . .
C C15 0.10995(12) 0.57470(8) 0.49209(12) 0.0241(4) Uani d . . . 1 . .
H H15 0.083488 0.571164 0.530290 0.029000 Uiso calc U . R 1 . .
C C21 0.33684(12) 0.59088(9) 0.49616(12) 0.0238(4) Uani d . . . 1 . .
H H21 0.351862 0.604985 0.449950 0.029000 Uiso calc U . R 1 . .
C C47 0.35905(12) 0.40424(9) 0.08549(12) 0.0236(4) Uani d . . . 1 . .
H H47 0.309437 0.391880 0.040007 0.028000 Uiso calc U . R 1 . .
C C51 0.42676(12) 0.43477(8) 0.22324(11) 0.0223(4) Uani d . . . 1 . .
H H51 0.424866 0.443586 0.274791 0.027000 Uiso calc U . R 1 . .
C C20 -0.01727(13) 0.63375(9) 0.23774(13) 0.0277(4) Uani d . . . 1 . .
H H20A -0.056606 0.633406 0.266310 0.042000 Uiso calc U . R 1 . .
H H20B -0.050694 0.633639 0.178635 0.042000 Uiso calc U . R 1 . .
H H20C 0.018631 0.669899 0.252944 0.042000 Uiso calc U . R 1 . .
C C38 0.35038(12) 0.34123(8) 0.38925(12) 0.0238(4) Uani d . . . 1 . .
H H38A 0.321321 0.371188 0.410882 0.029000 Uiso calc U . R 1 . .
H H38B 0.401962 0.360275 0.385910 0.029000 Uiso calc U . R 1 . .
C C14 0.19841(12) 0.58142(8) 0.51936(12) 0.0232(4) Uani d . . . 1 . .
H H14 0.232097 0.582572 0.576377 0.028000 Uiso calc U . R 1 . .
C C48 0.43673(12) 0.41069(9) 0.07559(12) 0.0271(4) Uani d . . . 1 . .
H H48 0.438765 0.402276 0.023991 0.033000 Uiso calc U . R 1 . .
C C13 0.23895(11) 0.58652(8) 0.46454(11) 0.0193(3) Uani d . . . 1 . .
C C50 0.50401(12) 0.44171(9) 0.21361(12) 0.0252(4) Uani d . . . 1 . .
H H50 0.553307 0.455334 0.258468 0.030000 Uiso calc U . R 1 . .
C C57 0.07022(12) 0.39805(10) 0.11536(13) 0.0293(4) Uani d . . . 1 . .
H H57A 0.015254 0.394591 0.068314 0.044000 Uiso calc U . R 1 . .
H H57B 0.071696 0.435992 0.143756 0.044000 Uiso calc U . R 1 . .
H H57C 0.076259 0.364472 0.152805 0.044000 Uiso calc U . R 1 . .
C C11 0.21869(14) 0.72381(9) 0.37621(13) 0.0284(4) Uani d . . . 1 . .
H H11A 0.161646 0.706474 0.364332 0.043000 Uiso calc U . R 1 . .
H H11B 0.214319 0.767692 0.373710 0.043000 Uiso calc U . R 1 . .
H H11C 0.258144 0.711538 0.430955 0.043000 Uiso calc U . R 1 . .
C C37 0.33440(14) 0.27481(8) 0.27036(14) 0.0289(4) Uani d . . . 1 . .
H H37A 0.385946 0.293238 0.266131 0.035000 Uiso calc U . R 1 . .
H H37B 0.295029 0.261952 0.215094 0.035000 Uiso calc U . R 1 . .
C C19 -0.01517(12) 0.52146(9) 0.23723(13) 0.0274(4) Uani d . . . 1 . .
H H19A 0.021709 0.485896 0.254687 0.041000 Uiso calc U . R 1 . .
H H19B -0.046260 0.520647 0.177793 0.041000 Uiso calc U . R 1 . .
H H19C -0.056587 0.521595 0.263525 0.041000 Uiso calc U . R 1 . .
C C41 0.23600(13) 0.23745(8) 0.36736(12) 0.0264(4) Uani d . . . 1 . .
H H41 0.183743 0.218697 0.371044 0.032000 Uiso calc U . R 1 . .
C C49 0.51099(12) 0.42914(9) 0.13958(12) 0.0254(4) Uani d . . . 1 . .
C C40 0.29696(14) 0.25817(9) 0.45209(13) 0.0303(4) Uani d . . . 1 . .
H H40A 0.313824 0.223488 0.489861 0.036000 Uiso calc U . R 1 . .
H H40B 0.267511 0.287852 0.473708 0.036000 Uiso calc U . R 1 . .
C C35 -0.09100(12) 0.39248(9) 0.29294(13) 0.0279(4) Uani d . . . 1 . .
H H35A -0.130147 0.367709 0.308585 0.042000 Uiso calc U . R 1 . .
H H35B -0.117325 0.400797 0.234220 0.042000 Uiso calc U . R 1 . .
H H35C -0.079996 0.430389 0.323265 0.042000 Uiso calc U . R 1 . .
C C34 -0.02280(13) 0.29886(9) 0.26838(12) 0.0268(4) Uani d . . . 1 . .
H H34A 0.031674 0.277187 0.282382 0.040000 Uiso calc U . R 1 . .
H H34B -0.048799 0.305779 0.209308 0.040000 Uiso calc U . R 1 . .
H H34C -0.062170 0.274982 0.284841 0.040000 Uiso calc U . R 1 . .
C C30 0.22509(12) 0.42331(8) 0.58514(11) 0.0228(4) Uani d . . . 1 . .
H H30 0.233943 0.453359 0.547341 0.027000 Uiso calc U . R 1 . .
B B3 0.18770(12) 0.45001(8) 0.36914(12) 0.0164(3) Uani d . . . 1 . .
C C56 0.14380(13) 0.32861(9) 0.02105(13) 0.0298(4) Uani d . . . 1 . .
H H56A 0.153621 0.293555 0.056856 0.045000 Uiso calc U . R 1 . .
H H56B 0.185228 0.328335 -0.005227 0.045000 Uiso calc U . R 1 . .
H H56C 0.085117 0.327205 -0.020836 0.045000 Uiso calc U . R 1 . .
C C43 0.36110(15) 0.22026(9) 0.32770(15) 0.0350(5) Uani d . . . 1 . .
H H43 0.390727 0.190185 0.305887 0.042000 Uiso calc U . R 1 . .
C C58 0.13507(15) 0.45757(10) 0.00863(14) 0.0383(5) Uani d . . . 1 . .
H H58A 0.078448 0.451541 -0.035437 0.057000 Uiso calc U . R 1 . .
H H58B 0.179315 0.458795 -0.014311 0.057000 Uiso calc U . R 1 . .
H H58C 0.135282 0.495542 0.036526 0.057000 Uiso calc U . R 1 . .
C C52 0.59785(13) 0.43641(12) 0.13173(14) 0.0364(5) Uani d . . . 1 . .
C C23 0.37874(13) 0.52970(9) 0.52277(15) 0.0363(5) Uani d . . . 1 . .
H H23A 0.366022 0.514962 0.568807 0.054000 Uiso calc U . R 1 . .
H H23B 0.441219 0.533357 0.539503 0.054000 Uiso calc U . R 1 . .
H H23C 0.355941 0.501410 0.477133 0.054000 Uiso calc U . R 1 . .
C C45 0.37732(13) 0.28659(9) 0.44657(13) 0.0308(4) Uani d . . . 1 . .
H H45 0.417576 0.299739 0.502129 0.037000 Uiso calc U . R 1 . .
C C22 0.37516(14) 0.63578(10) 0.56616(15) 0.0364(5) Uani d . . . 1 . .
H H22A 0.348275 0.675150 0.548916 0.055000 Uiso calc U . R 1 . .
H H22B 0.437368 0.639041 0.580787 0.055000 Uiso calc U . R 1 . .
H H22C 0.364367 0.621915 0.613631 0.055000 Uiso calc U . R 1 . .
C C9 0.24011(14) 0.75165(9) 0.13554(15) 0.0339(5) Uani d . . . 1 . .
H H9A 0.201132 0.770360 0.084669 0.051000 Uiso calc U . R 1 . .
H H9B 0.299887 0.760259 0.143594 0.051000 Uiso calc U . R 1 . .
H H9C 0.228543 0.767855 0.181501 0.051000 Uiso calc U . R 1 . .
C C32 0.20584(14) 0.45792(9) 0.65028(13) 0.0317(4) Uani d . . . 1 . .
H H32A 0.204811 0.430028 0.692515 0.048000 Uiso calc U . R 1 . .
H H32B 0.149715 0.477725 0.625108 0.048000 Uiso calc U . R 1 . .
H H32C 0.250653 0.488202 0.675018 0.048000 Uiso calc U . R 1 . .
B B4 0.25355(12) 0.64516(8) 0.29413(12) 0.0181(4) Uani d . . . 1 . .
C C31 0.30783(13) 0.38701(11) 0.62316(15) 0.0379(5) Uani d . . . 1 . .
H H31A 0.355061 0.413630 0.655594 0.057000 Uiso calc U . R 1 . .
H H31B 0.321595 0.368277 0.579848 0.057000 Uiso calc U . R 1 . .
H H31C 0.300053 0.355781 0.658506 0.057000 Uiso calc U . R 1 . .
C C6 0.45061(13) 0.61305(11) 0.18739(14) 0.0356(5) Uani d . . . 1 . .
H H6A 0.424606 0.574281 0.165068 0.053000 Uiso calc U . R 1 . .
H H6B 0.513372 0.608758 0.212900 0.053000 Uiso calc U . R 1 . .
H H6C 0.435503 0.642667 0.143249 0.053000 Uiso calc U . R 1 . .
B B2 0.22831(12) 0.47636(8) 0.30435(12) 0.0154(3) Uani d . . . 1 . .
C C42 0.28143(14) 0.19156(8) 0.33408(14) 0.0325(5) Uani d . . . 1 . .
H H42A 0.241608 0.177643 0.279535 0.039000 Uiso calc U . R 1 . .
H H42B 0.298796 0.156350 0.370894 0.039000 Uiso calc U . R 1 . .
C C44 0.42239(14) 0.24050(10) 0.41280(16) 0.0385(5) Uani d . . . 1 . .
H H44A 0.474664 0.258577 0.409677 0.046000 Uiso calc U . R 1 . .
H H44B 0.440199 0.205403 0.449786 0.046000 Uiso calc U . R 1 . .
B B1 0.26628(13) 0.40524(8) 0.17501(12) 0.0175(4) Uani d . . . 1 . .
C C8 0.24112(15) 0.63908(11) 0.03918(13) 0.0361(5) Uani d . . . 1 . .
H H8A 0.193943 0.651862 -0.011176 0.054000 Uiso calc U . R 1 . .
H H8B 0.243390 0.595138 0.041509 0.054000 Uiso calc U . R 1 . .
H H8C 0.295766 0.654709 0.039931 0.054000 Uiso calc U . R 1 . .
C C55 0.66572(14) 0.39888(13) 0.19793(18) 0.0489(7) Uani d . . . 1 . .
H H55A 0.671439 0.413246 0.251896 0.073000 Uiso calc U . R 1 . .
H H55B 0.721189 0.402704 0.192557 0.073000 Uiso calc U . R 1 . .
H H55C 0.647969 0.356668 0.191698 0.073000 Uiso calc U . R 1 . .
C C5 0.45919(13) 0.59061(12) 0.35890(15) 0.0400(6) Uani d . . . 1 . .
H H5A 0.459137 0.612263 0.406862 0.060000 Uiso calc U . R 1 . .
H H5B 0.518574 0.580942 0.366629 0.060000 Uiso calc U . R 1 . .
H H5C 0.425998 0.553428 0.351858 0.060000 Uiso calc U . R 1 . .
C C7 0.44569(15) 0.71754(11) 0.29540(18) 0.0450(6) Uani d . . . 1 . .
H H7A 0.428915 0.742503 0.246256 0.068000 Uiso calc U . R 1 . .
H H7B 0.508482 0.718259 0.324127 0.068000 Uiso calc U . R 1 . .
H H7C 0.418872 0.733211 0.331365 0.068000 Uiso calc U . R 1 . .
C C54 0.62459(15) 0.50295(13) 0.14370(16) 0.0467(6) Uani d . . . 1 . .
H H54A 0.582467 0.526967 0.100226 0.070000 Uiso calc U . R 1 . .
H H54B 0.681538 0.507531 0.141669 0.070000 Uiso calc U . R 1 . .
H H54C 0.626787 0.516709 0.196833 0.070000 Uiso calc U . R 1 . .
C C53 0.59392(16) 0.41718(17) 0.04789(17) 0.0631(9) Uani d . . . 1 . .
H H53A 0.578026 0.374676 0.039019 0.095000 Uiso calc U . R 1 . .
H H53B 0.650416 0.423148 0.045357 0.095000 Uiso calc U . R 1 . .
H H53C 0.550781 0.441376 0.005504 0.095000 Uiso calc U . R 1 . .

loop_
_atom_site_aniso_label
_atom_site_aniso_U_11
_atom_site_aniso_U_22
_atom_site_aniso_U_33
_atom_site_aniso_U_12
_atom_site_aniso_U_13
_atom_site_aniso_U_23
Br1 0.03139(10) 0.02289(9) 0.02253(10) -0.00607(7) 0.01585(8) 0.00137(7)
P1 0.0190(2) 0.0249(2) 0.0173(2) -0.00016(17) 0.00715(18) -0.00234(17)
Si2 0.0198(2) 0.0213(2) 0.0210(3) 0.00227(18) 0.0105(2) 0.00582(18)
Si1 0.0168(2) 0.0274(3) 0.0277(3) -0.00003(19) 0.0101(2) 0.0059(2)
O1 0.0301(7) 0.0181(6) 0.0280(7) 0.0006(5) 0.0170(6) -0.0004(5)
N2 0.0170(6) 0.0190(6) 0.0152(7) -0.0012(5) 0.0075(6) -0.0013(5)
N3 0.0170(6) 0.0169(6) 0.0159(7) 0.0016(5) 0.0084(6) -0.0003(5)
N1 0.0205(7) 0.0180(6) 0.0179(8) 0.0006(5) 0.0104(6) 0.0009(5)
C24 0.0166(7) 0.0151(7) 0.0167(8) 0.0005(6) 0.0095(6) 0.0005(6)
C27 0.0228(8) 0.0175(7) 0.0198(9) -0.0014(6) 0.0136(7) 0.0023(6)
C25 0.0169(7) 0.0164(7) 0.0172(9) 0.0010(6) 0.0089(7) -0.0005(6)
C26 0.0180(8) 0.0175(7) 0.0195(9) -0.0032(6) 0.0085(7) -0.0011(6)
C2 0.0131(7) 0.0183(7) 0.0162(8) 0.0014(6) 0.0074(6) 0.0003(6)
C3 0.0229(8) 0.0164(7) 0.0207(9) 0.0023(6) 0.0135(7) 0.0025(6)
C28 0.0222(8) 0.0211(8) 0.0130(8) -0.0002(6) 0.0079(7) 0.0016(6)
C46 0.0196(8) 0.0180(7) 0.0195(9) 0.0020(6) 0.0100(7) 0.0012(6)
C16 0.0191(8) 0.0251(8) 0.0229(10) 0.0039(7) 0.0107(7) 0.0027(7)
C4 0.0162(7) 0.0169(7) 0.0205(9) 0.0005(6) 0.0094(7) 0.0025(6)
C1 0.0146(7) 0.0181(7) 0.0158(8) -0.0001(6) 0.0063(6) 0.0008(6)
C17 0.0193(8) 0.0170(7) 0.0192(9) 0.0024(6) 0.0101(7) 0.0012(6)
C29 0.0173(8) 0.0198(7) 0.0157(8) -0.0014(6) 0.0076(7) 0.0001(6)
C18 0.0165(8) 0.0215(8) 0.0185(9) 0.0018(6) 0.0074(7) 0.0020(6)
C33 0.0196(8) 0.0220(8) 0.0151(8) -0.0030(6) 0.0072(7) -0.0005(6)
C36 0.0194(8) 0.0167(7) 0.0207(9) 0.0012(6) 0.0088(7) 0.0018(6)
C12 0.0180(8) 0.0157(7) 0.0162(8) 0.0024(6) 0.0088(7) 0.0006(6)
C10 0.0211(9) 0.0319(10) 0.0240(10) 0.0009(7) 0.0079(8) 0.0075(8)
C39 0.0208(8) 0.0204(8) 0.0196(9) -0.0014(6) 0.0066(7) 0.0015(6)
C15 0.0284(9) 0.0287(9) 0.0220(10) 0.0077(7) 0.0173(8) 0.0037(7)
C21 0.0192(8) 0.0318(9) 0.0180(9) 0.0002(7) 0.0046(7) 0.0006(7)
C47 0.0199(8) 0.0321(9) 0.0206(10) -0.0036(7) 0.0098(7) -0.0043(7)
C51 0.0215(8) 0.0303(9) 0.0171(9) 0.0024(7) 0.0096(7) -0.0004(7)
C20 0.0298(10) 0.0279(9) 0.0228(10) 0.0086(8) 0.0074(8) 0.0052(7)
C38 0.0203(8) 0.0207(8) 0.0269(10) -0.0019(7) 0.0052(8) 0.0041(7)
C14 0.0268(9) 0.0270(9) 0.0162(9) 0.0048(7) 0.0089(7) 0.0002(7)
C48 0.0240(9) 0.0401(11) 0.0213(10) -0.0038(8) 0.0133(8) -0.0060(8)
C13 0.0209(8) 0.0192(8) 0.0186(9) 0.0031(6) 0.0085(7) 0.0000(6)
C50 0.0168(8) 0.0385(10) 0.0183(10) -0.0010(7) 0.0046(7) -0.0037(8)
C57 0.0194(9) 0.0400(11) 0.0295(11) 0.0004(8) 0.0105(8) -0.0094(9)
C11 0.0382(11) 0.0218(8) 0.0282(11) 0.0050(8) 0.0163(9) -0.0013(7)
C37 0.0347(11) 0.0220(8) 0.0372(12) 0.0084(8) 0.0219(10) 0.0041(8)
C19 0.0249(9) 0.0277(9) 0.0254(11) -0.0030(7) 0.0053(8) 0.0006(8)
C41 0.0310(10) 0.0221(8) 0.0243(10) -0.0057(7) 0.0086(8) 0.0054(7)
C49 0.0192(8) 0.0358(10) 0.0234(10) 0.0004(7) 0.0106(8) -0.0007(8)
C40 0.0374(11) 0.0274(9) 0.0216(10) -0.0030(8) 0.0066(9) 0.0082(8)
C35 0.0232(9) 0.0363(10) 0.0246(10) 0.0048(8) 0.0097(8) 0.0081(8)
C34 0.0300(10) 0.0310(9) 0.0211(10) -0.0104(8) 0.0116(8) -0.0075(7)
C30 0.0217(8) 0.0284(9) 0.0165(9) -0.0085(7) 0.0054(7) -0.0007(7)
B3 0.0147(8) 0.0182(8) 0.0153(9) 0.0011(7) 0.0046(7) -0.0010(7)
C56 0.0250(9) 0.0372(11) 0.0310(11) -0.0068(8) 0.0151(9) -0.0139(9)
C43 0.0393(12) 0.0227(9) 0.0461(14) 0.0110(8) 0.0198(11) 0.0050(9)
C58 0.0408(12) 0.0410(12) 0.0267(12) 0.0043(10) 0.0062(10) 0.0100(9)
C52 0.0187(9) 0.0647(15) 0.0279(12) -0.0019(9) 0.0112(9) -0.0079(10)
C23 0.0201(9) 0.0326(11) 0.0455(14) 0.0052(8) 0.0012(9) -0.0066(9)
C45 0.0299(10) 0.0252(9) 0.0266(11) -0.0017(8) -0.0006(8) 0.0065(8)
C22 0.0278(10) 0.0350(11) 0.0365(13) -0.0005(8) 0.0016(9) -0.0053(9)
C9 0.0333(11) 0.0243(9) 0.0410(13) 0.0003(8) 0.0111(10) 0.0129(8)
C32 0.0382(11) 0.0332(10) 0.0242(11) -0.0126(9) 0.0126(9) -0.0082(8)
B4 0.0173(9) 0.0185(8) 0.0176(10) 0.0018(7) 0.0059(8) 0.0018(7)
C31 0.0199(9) 0.0506(13) 0.0382(13) -0.0049(9) 0.0059(9) -0.0029(10)
C6 0.0241(10) 0.0501(13) 0.0394(13) 0.0010(9) 0.0196(10) 0.0056(10)
B2 0.0151(8) 0.0179(8) 0.0145(9) -0.0002(6) 0.0073(7) 0.0003(6)
C42 0.0424(12) 0.0179(8) 0.0318(12) -0.0008(8) 0.0085(10) 0.0039(8)
C44 0.0283(10) 0.0285(10) 0.0497(15) 0.0080(8) 0.0055(10) 0.0134(10)
B1 0.0204(9) 0.0170(8) 0.0163(10) -0.0007(7) 0.0087(8) -0.0004(7)
C8 0.0415(12) 0.0478(13) 0.0252(11) 0.0094(10) 0.0197(10) 0.0074(9)
C55 0.0224(10) 0.0660(17) 0.0585(18) 0.0081(11) 0.0158(11) -0.0004(13)
C5 0.0203(9) 0.0622(15) 0.0386(13) 0.0092(9) 0.0125(9) 0.0225(11)
C7 0.0284(11) 0.0391(12) 0.0587(17) -0.0084(9) 0.0073(11) -0.0032(11)
C54 0.0282(11) 0.0708(17) 0.0436(15) -0.0129(11) 0.0166(11) 0.0067(12)
C53 0.0266(12) 0.125(3) 0.0483(17) -0.0134(15) 0.0264(12) -0.0292(17)

loop_
_atom_type_symbol
_atom_type_description
_atom_type_scat_dispersion_real
_atom_type_scat_dispersion_imag
_atom_type_scat_source
C C 0.0033 0.0016 'International Tables Vol C Tables 4.2.6.8 and 6.1.1.4'
H H 0.0000 0.0000 'International Tables Vol C Tables 4.2.6.8 and 6.1.1.4'
B B 0.0013 0.0007 'International Tables Vol C Tables 4.2.6.8 and 6.1.1.4'
Br Br -0.2901 2.4595 'International Tables Vol C Tables 4.2.6.8 and 6.1.1.4'
N N 0.0061 0.0033 'International Tables Vol C Tables 4.2.6.8 and 6.1.1.4'
O O 0.0106 0.0060 'International Tables Vol C Tables 4.2.6.8 and 6.1.1.4'
P P 0.1023 0.0942 'International Tables Vol C Tables 4.2.6.8 and 6.1.1.4'
Si Si 0.0817 0.0704 'International Tables Vol C Tables 4.2.6.8 and 6.1.1.4'

loop_
_geom_angle_atom_site_label_1
_geom_angle_atom_site_label_2
_geom_angle_atom_site_label_3
_geom_angle_site_symmetry_1
_geom_angle_site_symmetry_3
_geom_angle
_geom_angle_publ_flag
C57 P1 C56 . . 106.43(9) ?
C57 P1 C58 . . 104.67(11) ?
C56 P1 C58 . . 105.63(11) ?
C57 P1 B1 . . 108.88(9) ?
C56 P1 B1 . . 116.80(9) ?
C58 P1 B1 . . 113.54(10) ?
C9 Si2 C8 . . 108.82(11) ?
C9 Si2 C10 . . 107.62(10) ?
C8 Si2 C10 . . 105.95(10) ?
C9 Si2 C4 . . 113.31(9) ?
C8 Si2 C4 . . 112.47(9) ?
C10 Si2 C4 . . 108.29(8) ?
C7 Si1 C5 . . 107.71(13) ?
C7 Si1 C6 . . 108.63(12) ?
C5 Si1 C6 . . 108.11(11) ?
C7 Si1 C4 . . 114.11(9) ?
C5 Si1 C4 . . 107.73(9) ?
C6 Si1 C4 . . 110.34(9) ?
B4 O1 C11 . . 126.85(15) ?
B3 N2 C24 . . 174.48(16) ?
C2 N3 B4 . . 113.11(14) ?
C2 N3 C12 . . 118.26(13) ?
B4 N3 C12 . . 128.62(14) ?
C1 N1 C36 . . 138.07(15) ?
C1 N1 B1 . . 68.79(12) ?
C36 N1 B1 . . 149.73(14) ?
N2 C24 C29 . . 120.07(15) ?
N2 C24 C25 . . 120.54(15) ?
C29 C24 C25 . . 119.40(14) ?
C26 C27 C28 . . 121.28(15) ?
C26 C27 Br1 . . 119.97(13) ?
C28 C27 Br1 . . 118.68(13) ?
C26 C25 C24 . . 119.45(16) ?
C26 C25 C33 . . 118.95(15) ?
C24 C25 C33 . . 121.46(14) ?
C27 C26 C25 . . 120.31(16) ?
C27 C26 H26 . . 119.800000 ?
C25 C26 H26 . . 119.800000 ?
N3 C2 B2 . . 127.44(15) ?
N3 C2 C3 . . 106.75(13) ?
B2 C2 C3 . . 125.78(14) ?
C2 C3 C4 . . 109.01(14) ?
C2 C3 H3A . . 109.900000 ?
C4 C3 H3A . . 109.900000 ?
C2 C3 H3B . . 109.900000 ?
C4 C3 H3B . . 109.900000 ?
H3A C3 H3B . . 108.300000 ?
C27 C28 C29 . . 120.01(16) ?
C27 C28 H28 . . 120.000000 ?
C29 C28 H28 . . 120.000000 ?
C47 C46 C51 . . 115.40(16) ?
C47 C46 B1 . . 124.28(16) ?
C51 C46 B1 . . 120.29(16) ?
C15 C16 C17 . . 121.00(17) ?
C15 C16 H16 . . 119.500000 ?
C17 C16 H16 . . 119.500000 ?
C3 C4 B4 . . 100.97(13) ?
C3 C4 Si2 . . 110.16(12) ?
B4 C4 Si2 . . 108.86(11) ?
C3 C4 Si1 . . 108.01(11) ?
B4 C4 Si1 . . 111.11(12) ?
Si2 C4 Si1 . . 116.60(9) ?
N1 C1 B2 . . 142.17(16) ?
N1 C1 B1 . . 61.73(11) ?
B2 C1 B1 . . 156.08(15) ?
C16 C17 C12 . . 118.10(16) ?
C16 C17 C18 . . 119.27(15) ?
C12 C17 C18 . . 122.63(15) ?
C28 C29 C24 . . 119.46(15) ?
C28 C29 C30 . . 119.48(16) ?
C24 C29 C30 . . 121.05(15) ?
C17 C18 C19 . . 112.17(14) ?
C17 C18 C20 . . 110.94(15) ?
C19 C18 C20 . . 109.72(15) ?
C17 C18 H18 . . 108.000000 ?
C19 C18 H18 . . 108.000000 ?
C20 C18 H18 . . 108.000000 ?
C25 C33 C34 . . 112.77(15) ?
C25 C33 C35 . . 109.87(15) ?
C34 C33 C35 . . 109.81(16) ?
C25 C33 H33 . . 108.100000 ?
C34 C33 H33 . . 108.100000 ?
C35 C33 H33 . . 108.100000 ?
N1 C36 C38 . . 109.75(14) ?
N1 C36 C39 . . 109.82(14) ?
C38 C36 C39 . . 109.57(15) ?
N1 C36 C37 . . 108.37(14) ?
C38 C36 C37 . . 109.87(15) ?
C39 C36 C37 . . 109.45(15) ?
C13 C12 C17 . . 121.80(15) ?
C13 C12 N3 . . 119.89(15) ?
C17 C12 N3 . . 118.31(15) ?
Si2 C10 H10A . . 109.500000 ?
Si2 C10 H10B . . 109.500000 ?
H10A C10 H10B . . 109.500000 ?
Si2 C10 H10C . . 109.500000 ?
H10A C10 H10C . . 109.500000 ?
H10B C10 H10C . . 109.500000 ?
C36 C39 C41 . . 109.36(15) ?
C36 C39 H39A . . 109.800000 ?
C41 C39 H39A . . 109.800000 ?
C36 C39 H39B . . 109.800000 ?
C41 C39 H39B . . 109.800000 ?
H39A C39 H39B . . 108.300000 ?
C16 C15 C14 . . 119.98(16) ?
C16 C15 H15 . . 120.000000 ?
C14 C15 H15 . . 120.000000 ?
C23 C21 C13 . . 111.21(16) ?
C23 C21 C22 . . 109.55(17) ?
C13 C21 C22 . . 113.26(16) ?
C23 C21 H21 . . 107.500000 ?
C13 C21 H21 . . 107.500000 ?
C22 C21 H21 . . 107.500000 ?
C48 C47 C46 . . 122.52(17) ?
C48 C47 H47 . . 118.700000 ?
C46 C47 H47 . . 118.700000 ?
C50 C51 C46 . . 122.34(17) ?
C50 C51 H51 . . 118.800000 ?
C46 C51 H51 . . 118.800000 ?
C18 C20 H20A . . 109.500000 ?
C18 C20 H20B . . 109.500000 ?
H20A C20 H20B . . 109.500000 ?
C18 C20 H20C . . 109.500000 ?
H20A C20 H20C . . 109.500000 ?
H20B C20 H20C . . 109.500000 ?
C36 C38 C45 . . 109.21(15) ?
C36 C38 H38A . . 109.800000 ?
C45 C38 H38A . . 109.800000 ?
C36 C38 H38B . . 109.800000 ?
C45 C38 H38B . . 109.800000 ?
H38A C38 H38B . . 108.300000 ?
C15 C14 C13 . . 121.18(18) ?
C15 C14 H14 . . 119.400000 ?
C13 C14 H14 . . 119.400000 ?
C49 C48 C47 . . 121.27(18) ?
C49 C48 H48 . . 119.400000 ?
C47 C48 H48 . . 119.400000 ?
C14 C13 C12 . . 117.94(16) ?
C14 C13 C21 . . 120.10(17) ?
C12 C13 C21 . . 121.92(15) ?
C51 C50 C49 . . 121.51(17) ?
C51 C50 H50 . . 119.200000 ?
C49 C50 H50 . . 119.200000 ?
P1 C57 H57A . . 109.500000 ?
P1 C57 H57B . . 109.500000 ?
H57A C57 H57B . . 109.500000 ?
P1 C57 H57C . . 109.500000 ?
H57A C57 H57C . . 109.500000 ?
H57B C57 H57C . . 109.500000 ?
O1 C11 H11A . . 109.500000 ?
O1 C11 H11B . . 109.500000 ?
H11A C11 H11B . . 109.500000 ?
O1 C11 H11C . . 109.500000 ?
H11A C11 H11C . . 109.500000 ?
H11B C11 H11C . . 109.500000 ?
C36 C37 C43 . . 109.17(17) ?
C36 C37 H37A . . 109.800000 ?
C43 C37 H37A . . 109.800000 ?
C36 C37 H37B . . 109.800000 ?
C43 C37 H37B . . 109.800000 ?
H37A C37 H37B . . 108.300000 ?
C18 C19 H19A . . 109.500000 ?
C18 C19 H19B . . 109.500000 ?
H19A C19 H19B . . 109.500000 ?
C18 C19 H19C . . 109.500000 ?
H19A C19 H19C . . 109.500000 ?
H19B C19 H19C . . 109.500000 ?
C40 C41 C42 . . 109.76(17) ?
C40 C41 C39 . . 109.23(15) ?
C42 C41 C39 . . 109.49(16) ?
C40 C41 H41 . . 109.500000 ?
C42 C41 H41 . . 109.500000 ?
C39 C41 H41 . . 109.500000 ?
C48 C49 C50 . . 116.93(17) ?
C48 C49 C52 . . 123.10(18) ?
C50 C49 C52 . . 119.96(17) ?
C41 C40 C45 . . 109.48(17) ?
C41 C40 H40A . . 109.800000 ?
C45 C40 H40A . . 109.800000 ?
C41 C40 H40B . . 109.800000 ?
C45 C40 H40B . . 109.800000 ?
H40A C40 H40B . . 108.200000 ?
C33 C35 H35A . . 109.500000 ?
C33 C35 H35B . . 109.500000 ?
H35A C35 H35B . . 109.500000 ?
C33 C35 H35C . . 109.500000 ?
H35A C35 H35C . . 109.500000 ?
H35B C35 H35C . . 109.500000 ?
C33 C34 H34A . . 109.500000 ?
C33 C34 H34B . . 109.500000 ?
H34A C34 H34B . . 109.500000 ?
C33 C34 H34C . . 109.500000 ?
H34A C34 H34C . . 109.500000 ?
H34B C34 H34C . . 109.500000 ?
C29 C30 C31 . . 111.37(16) ?
C29 C30 C32 . . 111.28(15) ?
C31 C30 C32 . . 111.07(17) ?
C29 C30 H30 . . 107.600000 ?
C31 C30 H30 . . 107.600000 ?
C32 C30 H30 . . 107.600000 ?
N2 B3 B2 . . 169.39(18) ?
P1 C56 H56A . . 109.500000 ?
P1 C56 H56B . . 109.500000 ?
H56A C56 H56B . . 109.500000 ?
P1 C56 H56C . . 109.500000 ?
H56A C56 H56C . . 109.500000 ?
H56B C56 H56C . . 109.500000 ?
C44 C43 C42 . . 108.89(19) ?
C44 C43 C37 . . 109.48(18) ?
C42 C43 C37 . . 109.93(17) ?
C44 C43 H43 . . 109.500000 ?
C42 C43 H43 . . 109.500000 ?
C37 C43 H43 . . 109.500000 ?
P1 C58 H58A . . 109.500000 ?
P1 C58 H58B . . 109.500000 ?
H58A C58 H58B . . 109.500000 ?
P1 C58 H58C . . 109.500000 ?
H58A C58 H58C . . 109.500000 ?
H58B C58 H58C . . 109.500000 ?
C53 C52 C55 . . 109.4(2) ?
C53 C52 C49 . . 112.29(18) ?
C55 C52 C49 . . 109.07(19) ?
C53 C52 C54 . . 107.7(2) ?
C55 C52 C54 . . 109.2(2) ?
C49 C52 C54 . . 109.14(18) ?
C21 C23 H23A . . 109.500000 ?
C21 C23 H23B . . 109.500000 ?
H23A C23 H23B . . 109.500000 ?
C21 C23 H23C . . 109.500000 ?
H23A C23 H23C . . 109.500000 ?
H23B C23 H23C . . 109.500000 ?
C44 C45 C40 . . 109.50(17) ?
C44 C45 C38 . . 109.53(18) ?
C40 C45 C38 . . 109.21(16) ?
C44 C45 H45 . . 109.500000 ?
C40 C45 H45 . . 109.500000 ?
C38 C45 H45 . . 109.500000 ?
C21 C22 H22A . . 109.500000 ?
C21 C22 H22B . . 109.500000 ?
H22A C22 H22B . . 109.500000 ?
C21 C22 H22C . . 109.500000 ?
H22A C22 H22C . . 109.500000 ?
H22B C22 H22C . . 109.500000 ?
Si2 C9 H9A . . 109.500000 ?
Si2 C9 H9B . . 109.500000 ?
H9A C9 H9B . . 109.500000 ?
Si2 C9 H9C . . 109.500000 ?
H9A C9 H9C . . 109.500000 ?
H9B C9 H9C . . 109.500000 ?
C30 C32 H32A . . 109.500000 ?
C30 C32 H32B . . 109.500000 ?
H32A C32 H32B . . 109.500000 ?
C30 C32 H32C . . 109.500000 ?
H32A C32 H32C . . 109.500000 ?
H32B C32 H32C . . 109.500000 ?
O1 B4 N3 . . 128.92(17) ?
O1 B4 C4 . . 121.70(15) ?
N3 B4 C4 . . 109.37(14) ?
C30 C31 H31A . . 109.500000 ?
C30 C31 H31B . . 109.500000 ?
H31A C31 H31B . . 109.500000 ?
C30 C31 H31C . . 109.500000 ?
H31A C31 H31C . . 109.500000 ?
H31B C31 H31C . . 109.500000 ?
Si1 C6 H6A . . 109.500000 ?
Si1 C6 H6B . . 109.500000 ?
H6A C6 H6B . . 109.500000 ?
Si1 C6 H6C . . 109.500000 ?
H6A C6 H6C . . 109.500000 ?
H6B C6 H6C . . 109.500000 ?
C2 B2 C1 . . 114.62(15) ?
C2 B2 B3 . . 129.19(15) ?
C1 B2 B3 . . 115.86(14) ?
C41 C42 C43 . . 109.61(16) ?
C41 C42 H42A . . 109.700000 ?
C43 C42 H42A . . 109.700000 ?
C41 C42 H42B . . 109.700000 ?
C43 C42 H42B . . 109.700000 ?
H42A C42 H42B . . 108.200000 ?
C43 C44 C45 . . 109.75(17) ?
C43 C44 H44A . . 109.700000 ?
C45 C44 H44A . . 109.700000 ?
C43 C44 H44B . . 109.700000 ?
C45 C44 H44B . . 109.700000 ?
H44A C44 H44B . . 108.200000 ?
N1 B1 C46 . . 123.34(15) ?
N1 B1 C1 . . 49.47(10) ?
C46 B1 C1 . . 125.45(15) ?
N1 B1 P1 . . 111.14(12) ?
C46 B1 P1 . . 118.64(13) ?
C1 B1 P1 . . 110.23(12) ?
Si2 C8 H8A . . 109.500000 ?
Si2 C8 H8B . . 109.500000 ?
H8A C8 H8B . . 109.500000 ?
Si2 C8 H8C . . 109.500000 ?
H8A C8 H8C . . 109.500000 ?
H8B C8 H8C . . 109.500000 ?
C52 C55 H55A . . 109.500000 ?
C52 C55 H55B . . 109.500000 ?
H55A C55 H55B . . 109.500000 ?
C52 C55 H55C . . 109.500000 ?
H55A C55 H55C . . 109.500000 ?
H55B C55 H55C . . 109.500000 ?
Si1 C5 H5A . . 109.500000 ?
Si1 C5 H5B . . 109.500000 ?
H5A C5 H5B . . 109.500000 ?
Si1 C5 H5C . . 109.500000 ?
H5A C5 H5C . . 109.500000 ?
H5B C5 H5C . . 109.500000 ?
Si1 C7 H7A . . 109.500000 ?
Si1 C7 H7B . . 109.500000 ?
H7A C7 H7B . . 109.500000 ?
Si1 C7 H7C . . 109.500000 ?
H7A C7 H7C . . 109.500000 ?
H7B C7 H7C . . 109.500000 ?
C52 C54 H54A . . 109.500000 ?
C52 C54 H54B . . 109.500000 ?
H54A C54 H54B . . 109.500000 ?
C52 C54 H54C . . 109.500000 ?
H54A C54 H54C . . 109.500000 ?
H54B C54 H54C . . 109.500000 ?
C52 C53 H53A . . 109.500000 ?
C52 C53 H53B . . 109.500000 ?
H53A C53 H53B . . 109.500000 ?
C52 C53 H53C . . 109.500000 ?
H53A C53 H53C . . 109.500000 ?
H53B C53 H53C . . 109.500000 ?

loop_
_geom_bond_atom_site_label_1
_geom_bond_atom_site_label_2
_geom_bond_site_symmetry_2
_geom_bond_distance
_geom_bond_publ_flag
Br1 C27 . 1.9008(16) ?
P1 C57 . 1.8029(19) ?
P1 C56 . 1.808(2) ?
P1 C58 . 1.808(2) ?
P1 B1 . 1.953(2) ?
Si2 C9 . 1.867(2) ?
Si2 C8 . 1.873(2) ?
Si2 C10 . 1.8763(19) ?
Si2 C4 . 1.8799(18) ?
Si1 C7 . 1.865(2) ?
Si1 C5 . 1.875(2) ?
Si1 C6 . 1.877(2) ?
Si1 C4 . 1.8884(17) ?
O1 B4 . 1.363(2) ?
O1 C11 . 1.424(2) ?
N2 B3 . 1.256(2) ?
N2 C24 . 1.370(2) ?
N3 C2 . 1.408(2) ?
N3 B4 . 1.437(2) ?
N3 C12 . 1.444(2) ?
N1 C1 . 1.307(2) ?
N1 C36 . 1.469(2) ?
N1 B1 . 1.514(2) ?
C24 C29 . 1.413(2) ?
C24 C25 . 1.418(2) ?
C27 C26 . 1.376(3) ?
C27 C28 . 1.384(2) ?
C25 C26 . 1.388(2) ?
C25 C33 . 1.512(2) ?
C26 H26 . 0.950000 ?
C2 B2 . 1.476(2) ?
C2 C3 . 1.528(2) ?
C3 C4 . 1.565(2) ?
C3 H3A . 0.990000 ?
C3 H3B . 0.990000 ?
C28 C29 . 1.392(2) ?
C28 H28 . 0.950000 ?
C46 C47 . 1.396(3) ?
C46 C51 . 1.400(3) ?
C46 B1 . 1.578(3) ?
C16 C15 . 1.382(3) ?
C16 C17 . 1.396(2) ?
C16 H16 . 0.950000 ?
C4 B4 . 1.574(3) ?
C1 B2 . 1.524(2) ?
C1 B1 . 1.603(3) ?
C17 C12 . 1.403(2) ?
C17 C18 . 1.518(3) ?
C29 C30 . 1.511(2) ?
C18 C19 . 1.527(2) ?
C18 C20 . 1.532(2) ?
C18 H18 . 1.000000 ?
C33 C34 . 1.524(2) ?
C33 C35 . 1.532(2) ?
C33 H33 . 1.000000 ?
C36 C38 . 1.530(3) ?
C36 C39 . 1.533(2) ?
C36 C37 . 1.533(2) ?
C12 C13 . 1.400(2) ?
C10 H10A . 0.980000 ?
C10 H10B . 0.980000 ?
C10 H10C . 0.980000 ?
C39 C41 . 1.539(2) ?
C39 H39A . 0.990000 ?
C39 H39B . 0.990000 ?
C15 C14 . 1.385(3) ?
C15 H15 . 0.950000 ?
C21 C23 . 1.523(3) ?
C21 C13 . 1.525(2) ?
C21 C22 . 1.530(3) ?
C21 H21 . 1.000000 ?
C47 C48 . 1.395(2) ?
C47 H47 . 0.950000 ?
C51 C50 . 1.387(2) ?
C51 H51 . 0.950000 ?
C20 H20A . 0.980000 ?
C20 H20B . 0.980000 ?
C20 H20C . 0.980000 ?
C38 C45 . 1.538(3) ?
C38 H38A . 0.990000 ?
C38 H38B . 0.990000 ?
C14 C13 . 1.396(2) ?
C14 H14 . 0.950000 ?
C48 C49 . 1.386(3) ?
C48 H48 . 0.950000 ?
C50 C49 . 1.395(3) ?
C50 H50 . 0.950000 ?
C57 H57A . 0.980000 ?
C57 H57B . 0.980000 ?
C57 H57C . 0.980000 ?
C11 H11A . 0.980000 ?
C11 H11B . 0.980000 ?
C11 H11C . 0.980000 ?
C37 C43 . 1.537(3) ?
C37 H37A . 0.990000 ?
C37 H37B . 0.990000 ?
C19 H19A . 0.980000 ?
C19 H19B . 0.980000 ?
C19 H19C . 0.980000 ?
C41 C40 . 1.527(3) ?
C41 C42 . 1.528(3) ?
C41 H41 . 1.000000 ?
C49 C52 . 1.533(3) ?
C40 C45 . 1.533(3) ?
C40 H40A . 0.990000 ?
C40 H40B . 0.990000 ?
C35 H35A . 0.980000 ?
C35 H35B . 0.980000 ?
C35 H35C . 0.980000 ?
C34 H34A . 0.980000 ?
C34 H34B . 0.980000 ?
C34 H34C . 0.980000 ?
C30 C31 . 1.524(3) ?
C30 C32 . 1.528(3) ?
C30 H30 . 1.000000 ?
B3 B2 . 1.660(3) ?
C56 H56A . 0.980000 ?
C56 H56B . 0.980000 ?
C56 H56C . 0.980000 ?
C43 C44 . 1.530(3) ?
C43 C42 . 1.531(3) ?
C43 H43 . 1.000000 ?
C58 H58A . 0.980000 ?
C58 H58B . 0.980000 ?
C58 H58C . 0.980000 ?
C52 C53 . 1.528(3) ?
C52 C55 . 1.531(3) ?
C52 C54 . 1.540(4) ?
C23 H23A . 0.980000 ?
C23 H23B . 0.980000 ?
C23 H23C . 0.980000 ?
C45 C44 . 1.532(3) ?
C45 H45 . 1.000000 ?
C22 H22A . 0.980000 ?
C22 H22B . 0.980000 ?
C22 H22C . 0.980000 ?
C9 H9A . 0.980000 ?
C9 H9B . 0.980000 ?
C9 H9C . 0.980000 ?
C32 H32A . 0.980000 ?
C32 H32B . 0.980000 ?
C32 H32C . 0.980000 ?
C31 H31A . 0.980000 ?
C31 H31B . 0.980000 ?
C31 H31C . 0.980000 ?
C6 H6A . 0.980000 ?
C6 H6B . 0.980000 ?
C6 H6C . 0.980000 ?
C42 H42A . 0.990000 ?
C42 H42B . 0.990000 ?
C44 H44A . 0.990000 ?
C44 H44B . 0.990000 ?
C8 H8A . 0.980000 ?
C8 H8B . 0.980000 ?
C8 H8C . 0.980000 ?
C55 H55A . 0.980000 ?
C55 H55B . 0.980000 ?
C55 H55C . 0.980000 ?
C5 H5A . 0.980000 ?
C5 H5B . 0.980000 ?
C5 H5C . 0.980000 ?
C7 H7A . 0.980000 ?
C7 H7B . 0.980000 ?
C7 H7C . 0.980000 ?
C54 H54A . 0.980000 ?
C54 H54B . 0.980000 ?
C54 H54C . 0.980000 ?
C53 H53A . 0.980000 ?
C53 H53B . 0.980000 ?
C53 H53C . 0.980000 ?

loop_
_geom_torsion_atom_site_label_1
_geom_torsion_atom_site_label_2
_geom_torsion_atom_site_label_3
_geom_torsion_atom_site_label_4
_geom_torsion_site_symmetry_1
_geom_torsion_site_symmetry_2
_geom_torsion_site_symmetry_3
_geom_torsion_site_symmetry_4
_geom_torsion
_geom_torsion_publ_flag
N2 C24 C25 C26 . . . . 177.01(15) ?
C29 C24 C25 C26 . . . . -2.7(2) ?
N2 C24 C25 C33 . . . . -7.2(2) ?
C29 C24 C25 C33 . . . . 173.06(15) ?
C28 C27 C26 C25 . . . . 1.0(3) ?
Br1 C27 C26 C25 . . . . 178.16(13) ?
C24 C25 C26 C27 . . . . 0.4(2) ?
C33 C25 C26 C27 . . . . -175.42(15) ?
B4 N3 C2 B2 . . . . 172.02(17) ?
C12 N3 C2 B2 . . . . -9.3(2) ?
B4 N3 C2 C3 . . . . -6.28(19) ?
C12 N3 C2 C3 . . . . 172.45(14) ?
N3 C2 C3 C4 . . . . 9.18(18) ?
B2 C2 C3 C4 . . . . -169.16(16) ?
C26 C27 C28 C29 . . . . -0.2(3) ?
Br1 C27 C28 C29 . . . . -177.34(13) ?
C2 C3 C4 B4 . . . . -8.14(17) ?
C2 C3 C4 Si2 . . . . -123.10(13) ?
C2 C3 C4 Si1 . . . . 108.52(13) ?
C9 Si2 C4 C3 . . . . 179.17(12) ?
C8 Si2 C4 C3 . . . . -56.89(14) ?
C10 Si2 C4 C3 . . . . 59.86(13) ?
C9 Si2 C4 B4 . . . . 69.32(14) ?
C8 Si2 C4 B4 . . . . -166.74(13) ?
C10 Si2 C4 B4 . . . . -50.00(14) ?
C9 Si2 C4 Si1 . . . . -57.32(13) ?
C8 Si2 C4 Si1 . . . . 66.63(13) ?
C10 Si2 C4 Si1 . . . . -176.63(10) ?
C7 Si1 C4 C3 . . . . -171.60(14) ?
C5 Si1 C4 C3 . . . . -52.06(15) ?
C6 Si1 C4 C3 . . . . 65.76(14) ?
C7 Si1 C4 B4 . . . . -61.73(16) ?
C5 Si1 C4 B4 . . . . 57.82(15) ?
C6 Si1 C4 B4 . . . . 175.63(13) ?
C7 Si1 C4 Si2 . . . . 63.78(14) ?
C5 Si1 C4 Si2 . . . . -176.67(11) ?
C6 Si1 C4 Si2 . . . . -58.85(13) ?
C36 N1 C1 B2 . . . . -18.7(4) ?
B1 N1 C1 B2 . . . . 178.7(3) ?
C36 N1 C1 B1 . . . . 162.6(2) ?
C15 C16 C17 C12 . . . . 0.5(3) ?
C15 C16 C17 C18 . . . . -178.87(16) ?
C27 C28 C29 C24 . . . . -2.1(2) ?
C27 C28 C29 C30 . . . . 176.71(16) ?
N2 C24 C29 C28 . . . . -176.18(15) ?
C25 C24 C29 C28 . . . . 3.5(2) ?
N2 C24 C29 C30 . . . . 5.0(2) ?
C25 C24 C29 C30 . . . . -175.29(15) ?
C16 C17 C18 C19 . . . . -56.0(2) ?
C12 C17 C18 C19 . . . . 124.65(17) ?
C16 C17 C18 C20 . . . . 67.1(2) ?
C12 C17 C18 C20 . . . . -112.25(18) ?
C26 C25 C33 C34 . . . . -54.0(2) ?
C24 C25 C33 C34 . . . . 130.22(17) ?
C26 C25 C33 C35 . . . . 68.8(2) ?
C24 C25 C33 C35 . . . . -106.92(18) ?
C1 N1 C36 C38 . . . . -33.9(3) ?
B1 N1 C36 C38 . . . . 112.6(3) ?
C1 N1 C36 C39 . . . . 86.6(2) ?
B1 N1 C36 C39 . . . . -126.9(3) ?
C1 N1 C36 C37 . . . . -153.9(2) ?
B1 N1 C36 C37 . . . . -7.4(4) ?
C16 C17 C12 C13 . . . . 0.3(2) ?
C18 C17 C12 C13 . . . . 179.62(15) ?
C16 C17 C12 N3 . . . . -179.88(14) ?
C18 C17 C12 N3 . . . . -0.5(2) ?
C2 N3 C12 C13 . . . . 100.67(18) ?
B4 N3 C12 C13 . . . . -80.8(2) ?
C2 N3 C12 C17 . . . . -79.19(19) ?
B4 N3 C12 C17 . . . . 99.3(2) ?
N1 C36 C39 C41 . . . . 179.31(15) ?
C38 C36 C39 C41 . . . . -60.08(18) ?
C37 C36 C39 C41 . . . . 60.5(2) ?
C17 C16 C15 C14 . . . . -0.6(3) ?
C51 C46 C47 C48 . . . . 1.6(3) ?
B1 C46 C47 C48 . . . . -176.59(18) ?
C47 C46 C51 C50 . . . . -1.1(3) ?
B1 C46 C51 C50 . . . . 177.17(17) ?
N1 C36 C38 C45 . . . . -179.16(15) ?
C39 C36 C38 C45 . . . . 60.18(19) ?
C37 C36 C38 C45 . . . . -60.1(2) ?
C16 C15 C14 C13 . . . . -0.2(3) ?
C46 C47 C48 C49 . . . . -0.6(3) ?
C15 C14 C13 C12 . . . . 0.9(3) ?
C15 C14 C13 C21 . . . . -177.09(17) ?
C17 C12 C13 C14 . . . . -1.0(2) ?
N3 C12 C13 C14 . . . . 179.17(15) ?
C17 C12 C13 C21 . . . . 177.02(16) ?
N3 C12 C13 C21 . . . . -2.8(2) ?
C23 C21 C13 C14 . . . . 77.3(2) ?
C22 C21 C13 C14 . . . . -46.6(2) ?
C23 C21 C13 C12 . . . . -100.6(2) ?
C22 C21 C13 C12 . . . . 135.48(18) ?
C46 C51 C50 C49 . . . . -0.4(3) ?
N1 C36 C37 C43 . . . . -179.84(16) ?
C38 C36 C37 C43 . . . . 60.2(2) ?
C39 C36 C37 C43 . . . . -60.1(2) ?
C36 C39 C41 C40 . . . . 60.1(2) ?
C36 C39 C41 C42 . . . . -60.1(2) ?
C47 C48 C49 C50 . . . . -0.9(3) ?
C47 C48 C49 C52 . . . . 179.5(2) ?
C51 C50 C49 C48 . . . . 1.4(3) ?
C51 C50 C49 C52 . . . . -179.0(2) ?
C42 C41 C40 C45 . . . . 59.5(2) ?
C39 C41 C40 C45 . . . . -60.5(2) ?
C28 C29 C30 C31 . . . . 73.4(2) ?
C24 C29 C30 C31 . . . . -107.8(2) ?
C28 C29 C30 C32 . . . . -51.1(2) ?
C24 C29 C30 C32 . . . . 127.72(18) ?
C36 C37 C43 C44 . . . . -59.9(2) ?
C36 C37 C43 C42 . . . . 59.7(2) ?
C48 C49 C52 C53 . . . . -3.7(3) ?
C50 C49 C52 C53 . . . . 176.7(2) ?
C48 C49 C52 C55 . . . . -125.2(2) ?
C50 C49 C52 C55 . . . . 55.3(3) ?
C48 C49 C52 C54 . . . . 115.6(2) ?
C50 C49 C52 C54 . . . . -63.9(3) ?
C41 C40 C45 C44 . . . . -59.2(2) ?
C41 C40 C45 C38 . . . . 60.7(2) ?
C36 C38 C45 C44 . . . . 59.6(2) ?
C36 C38 C45 C40 . . . . -60.3(2) ?
C11 O1 B4 N3 . . . . -0.2(3) ?
C11 O1 B4 C4 . . . . 178.52(17) ?
C2 N3 B4 O1 . . . . 179.83(18) ?
C12 N3 B4 O1 . . . . 1.3(3) ?
C2 N3 B4 C4 . . . . 1.0(2) ?
C12 N3 B4 C4 . . . . -177.60(15) ?
C3 C4 B4 O1 . . . . -174.41(16) ?
Si2 C4 B4 O1 . . . . -58.5(2) ?
Si1 C4 B4 O1 . . . . 71.23(19) ?
C3 C4 B4 N3 . . . . 4.55(18) ?
Si2 C4 B4 N3 . . . . 120.47(13) ?
Si1 C4 B4 N3 . . . . -109.80(14) ?
N3 C2 B2 C1 . . . . -178.74(15) ?
C3 C2 B2 C1 . . . . -0.8(2) ?
N3 C2 B2 B3 . . . . 8.3(3) ?
C3 C2 B2 B3 . . . . -173.75(17) ?
N1 C1 B2 C2 . . . . 166.0(2) ?
B1 C1 B2 C2 . . . . -16.9(4) ?
N1 C1 B2 B3 . . . . -20.0(3) ?
B1 C1 B2 B3 . . . . 157.1(3) ?
N2 B3 B2 C2 . . . . 147.9(9) ?
N2 B3 B2 C1 . . . . -25.0(10) ?
C40 C41 C42 C43 . . . . -60.3(2) ?
C39 C41 C42 C43 . . . . 59.6(2) ?
C44 C43 C42 C41 . . . . 60.3(2) ?
C37 C43 C42 C41 . . . . -59.6(2) ?
C42 C43 C44 C45 . . . . -60.3(2) ?
C37 C43 C44 C45 . . . . 59.9(2) ?
C40 C45 C44 C43 . . . . 59.9(2) ?
C38 C45 C44 C43 . . . . -59.8(2) ?
C1 N1 B1 C46 . . . . 110.54(18) ?
C36 N1 B1 C46 . . . . -46.2(4) ?
C36 N1 B1 C1 . . . . -156.7(3) ?
C1 N1 B1 P1 . . . . -99.04(13) ?
C36 N1 B1 P1 . . . . 104.3(3) ?
C47 C46 B1 N1 . . . . 132.39(19) ?
C51 C46 B1 N1 . . . . -45.7(2) ?
C47 C46 B1 C1 . . . . -166.71(17) ?
C51 C46 B1 C1 . . . . 15.2(3) ?
C47 C46 B1 P1 . . . . -16.0(2) ?
C51 C46 B1 P1 . . . . 165.94(14) ?
B2 C1 B1 N1 . . . . -178.0(4) ?
N1 C1 B1 C46 . . . . -106.21(19) ?
B2 C1 B1 C46 . . . . 75.8(4) ?
N1 C1 B1 P1 . . . . 100.99(13) ?
B2 C1 B1 P1 . . . . -77.0(4) ?
